data_7229505
loop_
_publ_author_name
'Przybyla, Jack J.'
'LaDuca, Robert L.'

_publ_section_title
;
 Control of chirality and catenation in cobalt and cadmium camphorate
 coordination complexes
;
_journal_issue 3
_journal_name_full CrystEngComm
_journal_page_first 280
_journal_paper_doi 10.1039/C7CE01712J
_journal_volume 20
_journal_year 2018
_chemical_formula_moiety 'C35 H44 Cd2 N4 O10, H2 O'
_chemical_formula_sum 'C35 H46 Cd2 N4 O11'
_chemical_formula_weight 923.56
_space_group_crystal_system monoclinic
_space_group_IT_number 4
_space_group_name_Hall 'P 2yb'
_space_group_name_H-M_alt 'P 1 21 1'
_symmetry_space_group_name_Hall 'P 2yb'
_symmetry_space_group_name_H-M 'P 1 21 1'
_atom_sites_solution_hydrogens mixed
_atom_sites_solution_primary dual
_audit_creation_date 2017-06-06
_audit_creation_method
;
Olex2 1.2
(compiled 2017.03.28 svn.r3405 for OlexSys, GUI svn.r5337)
;
_audit_update_record
;
2017-06-30 deposited with the CCDC.
2017-11-06 downloaded from the CCDC.
;
_cell_angle_alpha 90
_cell_angle_beta 112.7310(10)
_cell_angle_gamma 90
_cell_formula_units_Z 2
_cell_length_a 11.1974(8)
_cell_length_b 14.7981(10)
_cell_length_c 12.0119(8)
_cell_measurement_reflns_used 9991
_cell_measurement_temperature 173(2)
_cell_measurement_theta_max 25.35
_cell_measurement_theta_min 2.30
_cell_volume 1835.8(2)
_computing_cell_refinement 'APEX2 (BRUKER, V2012.10-0, 2012)'
_computing_data_collection 'COSMO (BRUKER, V1.61, 2009)'
_computing_data_reduction 'SAINT v8.34A (Bruker, 2013)'
_computing_molecular_graphics
;
O. V. Dolomanov, L. J. Bourhis, R. J. Gildea, J. A. K. Howard and H. Puschmann,
OLEX2: a complete structure solution, refinement and analysis program.
J. Appl. Cryst. (2009). 42, 339-341.
;
_computing_publication_material
;
O. V. Dolomanov, L. J. Bourhis, R. J. Gildea, J. A. K. Howard and H. Puschmann,
OLEX2: a complete structure solution, refinement and analysis program.
J. Appl. Cryst. (2009). 42, 339-341.
;
_computing_structure_refinement 'SHELXL (Sheldrick, Acta Cryst. A64 2008, 112-122)'
_computing_structure_solution 'SHELXS (Sheldrick, Acta Cryst. A64 2008, 112-122)'
_diffrn_ambient_temperature 173.15
_diffrn_detector_area_resol_mean 8.4
_diffrn_measured_fraction_theta_full 1.000
_diffrn_measured_fraction_theta_max 0.999
_diffrn_measurement_device_type 'Bruker APEX-II CCD'
_diffrn_measurement_method \w
_diffrn_radiation_monochromator graphite
_diffrn_radiation_type MoK\a
_diffrn_radiation_wavelength 0.71073
_diffrn_reflns_av_R_equivalents 0.0269
_diffrn_reflns_av_unetI/netI 0.0390
_diffrn_reflns_Laue_measured_fraction_full 1.000
_diffrn_reflns_Laue_measured_fraction_max 0.999
_diffrn_reflns_limit_h_max 13
_diffrn_reflns_limit_h_min -13
_diffrn_reflns_limit_k_max 17
_diffrn_reflns_limit_k_min -17
_diffrn_reflns_limit_l_max 14
_diffrn_reflns_limit_l_min -14
_diffrn_reflns_number 15015
_diffrn_reflns_point_group_measured_fraction_full 0.998
_diffrn_reflns_point_group_measured_fraction_max 0.997
_diffrn_reflns_theta_full 25.242
_diffrn_reflns_theta_max 25.355
_diffrn_reflns_theta_min 1.838
_diffrn_source 'sealed tube'
_diffrn_standards_number 0
_exptl_absorpt_coefficient_mu 1.223
_exptl_absorpt_correction_T_max 0.7452
_exptl_absorpt_correction_T_min 0.6649
_exptl_absorpt_correction_type multi-scan
_exptl_absorpt_process_details
'SADABS-2014/5 (Bruker,2014/5) was used for absorption correction. wR2(int) was 0.0487 before and 0.0401 after correction. The Ratio of minimum to maximum transmission is 0.8922. The \l/2 correction factor is 0.00150.'
_exptl_crystal_density_diffrn 1.671
_exptl_crystal_F_000 936
_refine_diff_density_max 0.962
_refine_diff_density_min -0.432
_refine_diff_density_rms 0.071
_refine_ls_abs_structure_details
;
 Flack x determined using 2681 quotients [(I+)-(I-)]/[(I+)+(I-)]
 (Parsons, Flack and Wagner, Acta Cryst. B69 (2013) 249-259).
;
_refine_ls_abs_structure_Flack -0.022(15)
_refine_ls_extinction_method none
_refine_ls_goodness_of_fit_ref 1.030
_refine_ls_hydrogen_treatment constr
_refine_ls_matrix_type full
_refine_ls_number_parameters 478
_refine_ls_number_reflns 6725
_refine_ls_number_restraints 1
_refine_ls_restrained_S_all 1.030
_refine_ls_R_factor_all 0.0325
_refine_ls_R_factor_gt 0.0288
_refine_ls_shift/su_max 0.001
_refine_ls_shift/su_mean 0.000
_refine_ls_structure_factor_coef Fsqd
_refine_ls_weighting_details 'w=1/[\s^2^(Fo^2^)+(0.0279P)^2^+1.0560P] where P=(Fo^2^+2Fc^2^)/3'
_refine_ls_weighting_scheme calc
_refine_ls_wR_factor_gt 0.0641
_refine_ls_wR_factor_ref 0.0675
_reflns_Friedel_coverage 0.914
_reflns_Friedel_fraction_full 0.997
_reflns_Friedel_fraction_max 0.994
_reflns_number_gt 6149
_reflns_number_total 6725
_reflns_threshold_expression 'I > 2\s(I)'
_cod_data_source_file c7ce01712j2.cif
_cod_data_source_block p21mjune6
_cod_depositor_comments
;
The following automatic conversions were performed:

'_exptl_absorpt_correction_type' value 'Multi-scan' changed to
'multi-scan' according to
/home/data/users/saulius/crontab/automatic-downloads/rss-feeds/RSC/lib/dictionaries/cif_core.dic
dictionary named 'cif_core.dic' version 2.4.2 from 2011-04-26.

Automatic conversion script
Id: cif_fix_values 4973 2017-02-22 13:04:09Z antanas 

 Adding full bibliography for 7229504--7229508.cif.
;
_cod_database_code 7229505
_shelx_shelxl_version_number 2014/7
_shelx_space_group_comment
;
The symmetry employed for this shelxl refinement is uniquely defined
by the following loop, which should always be used as a source of
symmetry information in preference to the above space-group names.
They are only intended as comments.
;
_olex2_refinement_description
;
1. Fixed Uiso
 At 1.2 times of:
  All C(H) groups, All C(H,H) groups, All N(H) groups
 At 1.5 times of:
  All C(H,H,H) groups, All O(H,H) groups
2.a Free rotating group:
 O1W(H1WA,H1WB)
2.b Ternary CH refined with riding coordinates:
 C6(H6), C12(H12)
2.c Secondary CH2 refined with riding coordinates:
 C4(H4A,H4B), C5(H5A,H5B), C13(H13A,H13B), C14(H14A,H14B), C26(H26A,H26B),
 C27(H27A,H27B), C28(H28A,H28B)
2.d Aromatic/amide H refined with riding coordinates:
 N2(H2), N3(H3), C21(H21), C23(H23), C24(H24), C25(H25), C30(H30), C31(H31),
 C32(H32), C34(H34)
2.e Idealised Me refined as rotating group:
 C3(H3A,H3B,H3C), C8(H8A,H8B,H8C), C9(H9A,H9B,H9C), C17(H17A,H17B,H17C),
 C18(H18A,H18B,H18C), C19(H19A,H19B,H19C)
;
_olex2_diffrn_ambient_temperature_device 'Oxford Cryosystems'
_olex2_submission_special_instructions 'No special instructions were received'

loop_
_space_group_symop_operation_xyz
'x, y, z'
'-x, y+1/2, -z'

loop_
_atom_site_label
_atom_site_type_symbol
_atom_site_fract_x
_atom_site_fract_y
_atom_site_fract_z
_atom_site_U_iso_or_equiv
_atom_site_adp_type
_atom_site_occupancy
_atom_site_site_symmetry_order
_atom_site_calc_flag
_atom_site_refinement_flags_posn
Cd1 Cd 0.64320(3) 0.72297(3) 0.33971(3) 0.02400(11) Uani 1 1 d .
Cd2 Cd 0.81938(3) 0.73059(3) 0.19016(3) 0.02397(11) Uani 1 1 d .
O1 O 0.6160(5) 0.5783(3) 0.2790(5) 0.0384(12) Uani 1 1 d .
O2 O 0.7369(5) 0.5926(3) 0.1699(5) 0.0404(12) Uani 1 1 d .
O3 O 0.3288(4) 0.2726(3) -0.0145(4) 0.0379(12) Uani 1 1 d .
O4 O 0.4358(5) 0.2689(3) -0.1356(4) 0.0393(12) Uani 1 1 d .
O5 O 0.8605(4) 0.6810(3) 0.4268(4) 0.0391(12) Uani 1 1 d .
O6 O 0.9993(5) 0.6865(3) 0.3377(4) 0.0409(13) Uani 1 1 d .
O7 O 1.1631(5) 0.3688(3) 0.7352(5) 0.0384(12) Uani 1 1 d .
O8 O 1.2918(4) 0.3679(3) 0.6320(4) 0.0344(11) Uani 1 1 d .
O9 O -0.0251(3) 0.7284(4) 0.0965(3) 0.0319(9) Uani 1 1 d .
O10 O 0.2460(5) 0.4478(4) 0.2431(4) 0.0454(13) Uani 1 1 d .
N1 N 0.4276(5) 0.7571(4) 0.3114(5) 0.0322(13) Uani 1 1 d .
N2 N 0.0870(5) 0.5982(4) 0.1455(5) 0.0371(14) Uani 1 1 d .
H2 H 0.1639 0.5735 0.1815 0.045 Uiso 1 1 calc R
N3 N 0.1301(6) 0.3718(4) 0.0721(5) 0.0365(13) Uani 1 1 d .
H3 H 0.0924 0.3202 0.0420 0.044 Uiso 1 1 calc R
N4 N 0.3214(5) 0.2180(5) 0.4507(4) 0.0333(12) Uani 1 1 d .
C00S C 0.0774(6) 0.6867(4) 0.1503(5) 0.0271(14) Uani 1 1 d .
C1 C 0.9718(6) 0.6702(4) 0.4278(6) 0.0273(14) Uani 1 1 d .
C2 C 1.0771(6) 0.6346(4) 0.5439(6) 0.0268(14) Uani 1 1 d .
C3 C 1.0665(8) 0.6884(6) 0.6489(7) 0.055(2) Uani 1 1 d .
H3A H 1.0852 0.7522 0.6410 0.082 Uiso 1 1 calc GR
H3B H 1.1289 0.6648 0.7255 0.082 Uiso 1 1 calc GR
H3C H 0.9787 0.6826 0.6473 0.082 Uiso 1 1 calc GR
C4 C 1.2133(7) 0.6410(5) 0.5438(8) 0.048(2) Uani 1 1 d .
H4A H 1.2539 0.6994 0.5782 0.058 Uiso 1 1 calc R
H4B H 1.2102 0.6358 0.4605 0.058 Uiso 1 1 calc R
C5 C 1.2915(7) 0.5607(5) 0.6231(7) 0.0463(19) Uani 1 1 d .
H5A H 1.3287 0.5223 0.5771 0.056 Uiso 1 1 calc R
H5B H 1.3628 0.5834 0.6963 0.056 Uiso 1 1 calc R
C6 C 1.1957(6) 0.5086(4) 0.6564(6) 0.0282(14) Uani 1 1 d .
H6 H 1.1970 0.5344 0.7338 0.034 Uiso 1 1 calc R
C7 C 1.0612(6) 0.5300(4) 0.5572(6) 0.0317(15) Uani 1 1 d .
C8 C 0.9478(8) 0.5048(7) 0.5928(9) 0.062(3) Uani 1 1 d .
H8A H 0.9634 0.5291 0.6731 0.093 Uiso 1 1 calc GR
H8B H 0.9403 0.4388 0.5942 0.093 Uiso 1 1 calc GR
H8C H 0.8675 0.5302 0.5340 0.093 Uiso 1 1 calc GR
C9 C 1.0407(8) 0.4814(5) 0.4400(8) 0.052(2) Uani 1 1 d .
H9A H 0.9566 0.4985 0.3784 0.078 Uiso 1 1 calc GR
H9B H 1.0428 0.4159 0.4531 0.078 Uiso 1 1 calc GR
H9C H 1.1096 0.4983 0.4126 0.078 Uiso 1 1 calc GR
C10 C 1.2203(6) 0.4067(5) 0.6759(6) 0.0284(15) Uani 1 1 d .
C11 C 0.6735(6) 0.5468(5) 0.2144(6) 0.0303(15) Uani 1 1 d .
C12 C 0.6666(6) 0.4465(4) 0.1874(6) 0.0305(15) Uani 1 1 d .
H12 H 0.7545 0.4279 0.1927 0.037 Uiso 1 1 calc R
C13 C 0.6315(8) 0.3838(5) 0.2703(6) 0.048(2) Uani 1 1 d .
H13A H 0.7108 0.3581 0.3327 0.058 Uiso 1 1 calc R
H13B H 0.5832 0.4172 0.3110 0.058 Uiso 1 1 calc R
C14 C 0.5482(7) 0.3091(5) 0.1919(6) 0.0425(19) Uani 1 1 d .
H14A H 0.4578 0.3151 0.1859 0.051 Uiso 1 1 calc R
H14B H 0.5816 0.2493 0.2270 0.051 Uiso 1 1 calc R
C15 C 0.5536(6) 0.3186(4) 0.0668(6) 0.0297(15) Uani 1 1 d .
C16 C 0.5693(6) 0.4235(4) 0.0556(6) 0.0285(14) Uani 1 1 d .
C17 C 0.4404(7) 0.4724(5) 0.0281(7) 0.0432(19) Uani 1 1 d .
H17A H 0.4127 0.4639 0.0954 0.065 Uiso 1 1 calc GR
H17B H 0.3747 0.4476 -0.0459 0.065 Uiso 1 1 calc GR
H17C H 0.4515 0.5371 0.0172 0.065 Uiso 1 1 calc GR
C18 C 0.6186(9) 0.4496(6) -0.0409(7) 0.053(2) Uani 1 1 d .
H18A H 0.6259 0.5155 -0.0430 0.080 Uiso 1 1 calc GR
H18B H 0.5581 0.4280 -0.1196 0.080 Uiso 1 1 calc GR
H18C H 0.7039 0.4223 -0.0225 0.080 Uiso 1 1 calc GR
C19 C 0.6683(7) 0.2654(5) 0.0615(8) 0.054(2) Uani 1 1 d .
H19A H 0.7484 0.2861 0.1259 0.080 Uiso 1 1 calc GR
H19B H 0.6740 0.2750 -0.0170 0.080 Uiso 1 1 calc GR
H19C H 0.6560 0.2009 0.0722 0.080 Uiso 1 1 calc GR
C20 C 0.4291(6) 0.2835(4) -0.0355(6) 0.0281(15) Uani 1 1 d .
C21 C 0.3218(6) 0.7110(5) 0.2446(5) 0.0290(16) Uani 1 1 d .
H21 H 0.3329 0.6558 0.2094 0.035 Uiso 1 1 calc R
C22 C 0.1971(5) 0.7385(5) 0.2234(5) 0.0279(14) Uani 1 1 d .
C23 C 0.1819(6) 0.8197(4) 0.2752(6) 0.0349(16) Uani 1 1 d .
H23 H 0.0981 0.8422 0.2621 0.042 Uiso 1 1 calc R
C24 C 0.2907(7) 0.8663(5) 0.3455(8) 0.0464(19) Uani 1 1 d .
H24 H 0.2832 0.9209 0.3839 0.056 Uiso 1 1 calc R
C25 C 0.4096(6) 0.8340(5) 0.3599(7) 0.0401(17) Uani 1 1 d .
H25 H 0.4836 0.8682 0.4071 0.048 Uiso 1 1 calc R
C26 C -0.0221(6) 0.5388(5) 0.0842(7) 0.0390(17) Uani 1 1 d .
H26A H -0.1038 0.5731 0.0632 0.047 Uiso 1 1 calc R
H26B H -0.0226 0.4890 0.1391 0.047 Uiso 1 1 calc R
C27 C -0.0148(7) 0.4998(5) -0.0292(6) 0.0416(18) Uani 1 1 d .
H27A H -0.0895 0.4589 -0.0673 0.050 Uiso 1 1 calc R
H27B H -0.0226 0.5497 -0.0865 0.050 Uiso 1 1 calc R
C28 C 0.1075(7) 0.4486(5) -0.0088(6) 0.0377(17) Uani 1 1 d .
H28A H 0.1048 0.4268 -0.0877 0.045 Uiso 1 1 calc R
H28B H 0.1817 0.4906 0.0245 0.045 Uiso 1 1 calc R
C29 C 0.2044(6) 0.3753(5) 0.1892(6) 0.0335(15) Uani 1 1 d .
C30 C 0.3341(8) 0.1400(5) 0.3987(7) 0.0449(19) Uani 1 1 d .
H30 H 0.3679 0.0884 0.4479 0.054 Uiso 1 1 calc R
C31 C 0.2987(9) 0.1333(5) 0.2744(8) 0.052(2) Uani 1 1 d .
H31 H 0.3054 0.0772 0.2388 0.062 Uiso 1 1 calc R
C32 C 0.2545(7) 0.2079(5) 0.2047(6) 0.0424(19) Uani 1 1 d .
H32 H 0.2321 0.2046 0.1201 0.051 Uiso 1 1 calc R
C33 C 0.2421(7) 0.2881(5) 0.2569(6) 0.0323(16) Uani 1 1 d .
C34 C 0.2756(7) 0.2890(5) 0.3801(6) 0.0337(16) Uani 1 1 d .
H34 H 0.2652 0.3438 0.4164 0.040 Uiso 1 1 calc R
O1W O 0.4730(12) 0.5085(11) 0.4167(9) 0.160(5) Uani 1 1 d .
H1WA H 0.5153 0.5271 0.3735 0.240 Uiso 1 1 d G
H1WB H 0.3935 0.4964 0.3696 0.240 Uiso 1 1 d G

loop_
_atom_site_aniso_label
_atom_site_aniso_U_11
_atom_site_aniso_U_22
_atom_site_aniso_U_33
_atom_site_aniso_U_23
_atom_site_aniso_U_13
_atom_site_aniso_U_12
Cd1 0.0213(2) 0.0248(2) 0.0254(2) -0.0021(2) 0.00851(16) -0.0008(2)
Cd2 0.0220(2) 0.0247(2) 0.0244(2) 0.0008(2) 0.00797(16) 0.0009(2)
O1 0.044(3) 0.026(3) 0.047(3) -0.010(2) 0.019(3) -0.004(2)
O2 0.047(3) 0.024(3) 0.055(3) -0.006(2) 0.026(3) -0.013(2)
O3 0.031(3) 0.046(3) 0.032(3) -0.007(2) 0.007(2) -0.009(2)
O4 0.040(3) 0.048(3) 0.026(2) -0.005(2) 0.009(2) -0.007(2)
O5 0.025(3) 0.049(3) 0.039(3) 0.007(2) 0.008(2) 0.011(2)
O6 0.035(3) 0.054(3) 0.033(3) 0.016(2) 0.013(2) 0.006(2)
O7 0.047(3) 0.029(3) 0.044(3) 0.014(2) 0.023(3) 0.007(2)
O8 0.039(3) 0.025(3) 0.039(3) 0.006(2) 0.015(2) 0.011(2)
O9 0.0206(19) 0.039(2) 0.034(2) 0.005(3) 0.0080(16) 0.005(3)
O10 0.051(3) 0.037(3) 0.036(3) -0.004(2) 0.005(2) -0.002(2)
N1 0.027(3) 0.035(3) 0.036(3) -0.004(2) 0.014(2) 0.003(2)
N2 0.026(3) 0.038(4) 0.048(4) -0.007(3) 0.015(3) 0.005(3)
N3 0.048(4) 0.030(3) 0.032(3) -0.006(3) 0.015(3) 0.000(3)
N4 0.031(3) 0.039(3) 0.031(3) 0.006(3) 0.013(2) -0.002(3)
C00S 0.024(3) 0.035(4) 0.022(3) -0.001(3) 0.010(3) 0.004(3)
C1 0.026(3) 0.020(3) 0.031(4) 0.001(3) 0.005(3) 0.002(3)
C2 0.023(3) 0.024(3) 0.028(3) 0.002(3) 0.003(3) -0.001(3)
C3 0.064(6) 0.047(5) 0.036(4) -0.008(4) 0.001(4) 0.009(4)
C4 0.034(4) 0.041(4) 0.062(5) 0.015(4) 0.010(4) -0.002(4)
C5 0.039(4) 0.034(4) 0.058(5) 0.009(4) 0.009(4) 0.001(3)
C6 0.030(3) 0.018(3) 0.029(3) 0.000(3) 0.003(3) 0.000(3)
C7 0.036(4) 0.023(3) 0.034(4) 0.003(3) 0.010(3) 0.001(3)
C8 0.040(5) 0.068(7) 0.083(7) 0.034(6) 0.029(5) 0.009(4)
C9 0.052(6) 0.036(5) 0.048(5) -0.006(4) -0.003(4) 0.003(4)
C10 0.025(3) 0.027(4) 0.023(3) 0.002(3) -0.001(3) 0.006(3)
C11 0.028(3) 0.024(4) 0.031(4) -0.004(3) 0.003(3) -0.001(3)
C12 0.034(4) 0.020(3) 0.031(4) -0.006(3) 0.005(3) -0.005(3)
C13 0.080(6) 0.029(4) 0.029(4) -0.002(3) 0.014(4) -0.010(4)
C14 0.052(5) 0.035(4) 0.030(4) 0.002(3) 0.005(3) -0.014(3)
C15 0.028(3) 0.026(4) 0.026(3) -0.002(3) 0.001(3) -0.006(3)
C16 0.030(4) 0.025(3) 0.027(3) -0.002(3) 0.007(3) -0.004(3)
C17 0.039(4) 0.033(4) 0.045(5) -0.002(4) 0.002(4) 0.003(3)
C18 0.074(6) 0.055(6) 0.039(5) -0.005(4) 0.030(4) -0.029(5)
C19 0.039(4) 0.043(4) 0.061(5) -0.016(4) -0.001(4) 0.010(3)
C20 0.032(4) 0.021(3) 0.026(3) 0.001(3) 0.005(3) -0.005(3)
C21 0.025(3) 0.033(4) 0.028(3) -0.004(3) 0.010(3) 0.005(3)
C22 0.029(3) 0.031(4) 0.025(3) 0.003(3) 0.012(2) 0.000(3)
C23 0.027(3) 0.031(4) 0.048(4) 0.003(3) 0.016(3) 0.006(3)
C24 0.043(4) 0.032(4) 0.070(5) -0.016(4) 0.028(4) -0.002(3)
C25 0.026(3) 0.038(4) 0.052(5) -0.011(4) 0.010(3) -0.002(3)
C26 0.025(3) 0.042(4) 0.050(4) -0.010(4) 0.014(3) 0.002(3)
C27 0.034(4) 0.045(5) 0.041(5) -0.001(3) 0.008(4) -0.002(3)
C28 0.046(4) 0.041(4) 0.026(4) -0.003(3) 0.015(3) 0.001(3)
C29 0.031(4) 0.035(4) 0.035(4) 0.000(3) 0.013(3) 0.002(3)
C30 0.056(5) 0.039(4) 0.040(4) 0.007(4) 0.018(4) 0.001(4)
C31 0.085(7) 0.029(4) 0.048(5) -0.008(4) 0.033(5) -0.004(4)
C32 0.063(5) 0.037(5) 0.029(3) -0.002(3) 0.019(3) -0.004(4)
C33 0.037(4) 0.030(4) 0.033(4) -0.002(3) 0.017(3) -0.006(3)
C34 0.035(4) 0.027(4) 0.037(4) -0.007(3) 0.012(3) 0.003(3)
O1W 0.139(9) 0.227(14) 0.120(8) -0.036(9) 0.058(7) -0.075(10)

loop_
_atom_type_symbol
_atom_type_description
_atom_type_scat_dispersion_real
_atom_type_scat_dispersion_imag
_atom_type_scat_source
C C 0.0033 0.0016 'International Tables Vol C Tables 4.2.6.8 and 6.1.1.4'
H H 0.0000 0.0000 'International Tables Vol C Tables 4.2.6.8 and 6.1.1.4'
Cd Cd -0.8075 1.2024 'International Tables Vol C Tables 4.2.6.8 and 6.1.1.4'
N N 0.0061 0.0033 'International Tables Vol C Tables 4.2.6.8 and 6.1.1.4'
O O 0.0106 0.0060 'International Tables Vol C Tables 4.2.6.8 and 6.1.1.4'

loop_
_geom_angle_atom_site_label_1
_geom_angle_atom_site_label_2
_geom_angle_atom_site_label_3
_geom_angle
_geom_angle_site_symmetry_1
_geom_angle_site_symmetry_3
O1 Cd1 Cd2 83.38(13) . .
O1 Cd1 O4 89.27(18) . 2_655
O1 Cd1 O5 83.05(18) . .
O1 Cd1 O8 162.65(17) . 2_756
O1 Cd1 N1 98.89(18) . .
O1 Cd1 N4 105.0(2) . 2_656
O4 Cd1 Cd2 57.46(12) 2_655 .
O4 Cd1 N4 160.75(18) 2_655 2_656
O5 Cd1 Cd2 59.26(12) . .
O5 Cd1 O4 116.71(16) . 2_655
O5 Cd1 N1 162.64(18) . .
O5 Cd1 N4 78.46(16) . 2_656
O8 Cd1 Cd2 79.27(12) 2_756 .
O8 Cd1 O4 81.48(17) 2_756 2_655
O8 Cd1 O5 88.01(18) 2_756 .
O8 Cd1 N1 94.08(18) 2_756 .
O8 Cd1 N4 87.6(2) 2_756 2_656
N1 Cd1 Cd2 138.04(13) . .
N1 Cd1 O4 80.62(17) . 2_655
N1 Cd1 N4 84.41(17) . 2_656
N4 Cd1 Cd2 135.82(11) 2_656 .
O2 Cd2 Cd1 72.69(13) . .
O2 Cd2 O9 106.40(18) . 1_655
O3 Cd2 Cd1 98.65(13) 2_655 .
O3 Cd2 O2 91.55(19) 2_655 .
O3 Cd2 O7 92.47(19) 2_655 2_756
O3 Cd2 O9 88.24(15) 2_655 1_655
O6 Cd2 Cd1 96.34(12) . .
O6 Cd2 O2 91.61(19) . .
O6 Cd2 O3 164.95(18) . 2_655
O6 Cd2 O7 92.16(19) . 2_756
O6 Cd2 O9 76.76(15) . 1_655
O7 Cd2 Cd1 77.18(12) 2_756 .
O7 Cd2 O2 149.87(17) 2_756 .
O7 Cd2 O9 103.56(18) 2_756 1_655
O9 Cd2 Cd1 173.05(9) 1_655 .
C11 O1 Cd1 120.7(4) . .
C11 O2 Cd2 137.6(5) . .
C20 O3 Cd2 104.1(4) . 2_645
C20 O4 Cd1 155.4(5) . 2_645
C1 O5 Cd1 154.3(5) . .
C1 O6 Cd2 107.3(4) . .
C10 O7 Cd2 131.0(4) . 2_746
C10 O8 Cd1 126.5(4) . 2_746
C00S O9 Cd2 116.9(4) . 1_455
C21 N1 Cd1 126.8(4) . .
C25 N1 Cd1 116.2(4) . .
C25 N1 C21 116.8(5) . .
C00S N2 H2 118.1 . .
C00S N2 C26 123.8(6) . .
C26 N2 H2 118.1 . .
C28 N3 H3 118.2 . .
C29 N3 H3 118.2 . .
C29 N3 C28 123.6(6) . .
C30 N4 Cd1 120.7(5) . 2_646
C34 N4 Cd1 121.0(5) . 2_646
C34 N4 C30 117.9(6) . .
O9 C00S N2 123.1(6) . .
O9 C00S C22 119.3(6) . .
N2 C00S C22 117.7(6) . .
O5 C1 O6 122.8(6) . .
O5 C1 C2 117.8(6) . .
O6 C1 C2 119.5(6) . .
C1 C2 C3 107.1(5) . .
C1 C2 C7 110.7(5) . .
C3 C2 C7 112.3(6) . .
C4 C2 C1 113.3(6) . .
C4 C2 C3 111.3(6) . .
C4 C2 C7 102.3(5) . .
C2 C3 H3A 109.5 . .
C2 C3 H3B 109.5 . .
C2 C3 H3C 109.5 . .
H3A C3 H3B 109.5 . .
H3A C3 H3C 109.5 . .
H3B C3 H3C 109.5 . .
C2 C4 H4A 110.5 . .
C2 C4 H4B 110.5 . .
C2 C4 C5 106.1(6) . .
H4A C4 H4B 108.7 . .
C5 C4 H4A 110.5 . .
C5 C4 H4B 110.5 . .
C4 C5 H5A 110.7 . .
C4 C5 H5B 110.7 . .
H5A C5 H5B 108.8 . .
C6 C5 C4 105.3(6) . .
C6 C5 H5A 110.7 . .
C6 C5 H5B 110.7 . .
C5 C6 H6 107.3 . .
C5 C6 C7 105.9(5) . .
C5 C6 C10 116.3(6) . .
C7 C6 H6 107.3 . .
C10 C6 H6 107.3 . .
C10 C6 C7 112.5(5) . .
C6 C7 C2 99.5(5) . .
C8 C7 C2 114.0(6) . .
C8 C7 C6 113.5(6) . .
C9 C7 C2 110.8(6) . .
C9 C7 C6 111.7(6) . .
C9 C7 C8 107.4(7) . .
C7 C8 H8A 109.5 . .
C7 C8 H8B 109.5 . .
C7 C8 H8C 109.5 . .
H8A C8 H8B 109.5 . .
H8A C8 H8C 109.5 . .
H8B C8 H8C 109.5 . .
C7 C9 H9A 109.5 . .
C7 C9 H9B 109.5 . .
C7 C9 H9C 109.5 . .
H9A C9 H9B 109.5 . .
H9A C9 H9C 109.5 . .
H9B C9 H9C 109.5 . .
O7 C10 C6 115.0(6) . .
O8 C10 O7 125.6(7) . .
O8 C10 C6 119.4(6) . .
O1 C11 C12 119.6(6) . .
O2 C11 O1 124.8(6) . .
O2 C11 C12 115.6(6) . .
C11 C12 H12 106.7 . .
C11 C12 C13 117.5(6) . .
C11 C12 C16 112.7(5) . .
C13 C12 H12 106.7 . .
C13 C12 C16 105.8(5) . .
C16 C12 H12 106.7 . .
C12 C13 H13A 110.3 . .
C12 C13 H13B 110.3 . .
H13A C13 H13B 108.6 . .
C14 C13 C12 106.9(6) . .
C14 C13 H13A 110.3 . .
C14 C13 H13B 110.3 . .
C13 C14 H14A 110.3 . .
C13 C14 H14B 110.3 . .
C13 C14 C15 107.1(6) . .
H14A C14 H14B 108.6 . .
C15 C14 H14A 110.3 . .
C15 C14 H14B 110.3 . .
C14 C15 C16 102.8(5) . .
C14 C15 C20 112.5(5) . .
C19 C15 C14 110.2(6) . .
C19 C15 C16 112.5(6) . .
C19 C15 C20 107.9(6) . .
C20 C15 C16 111.0(5) . .
C15 C16 C12 100.6(5) . .
C17 C16 C12 110.1(5) . .
C17 C16 C15 111.0(5) . .
C18 C16 C12 113.5(6) . .
C18 C16 C15 113.8(6) . .
C18 C16 C17 107.8(7) . .
C16 C17 H17A 109.5 . .
C16 C17 H17B 109.5 . .
C16 C17 H17C 109.5 . .
H17A C17 H17B 109.5 . .
H17A C17 H17C 109.5 . .
H17B C17 H17C 109.5 . .
C16 C18 H18A 109.5 . .
C16 C18 H18B 109.5 . .
C16 C18 H18C 109.5 . .
H18A C18 H18B 109.5 . .
H18A C18 H18C 109.5 . .
H18B C18 H18C 109.5 . .
C15 C19 H19A 109.5 . .
C15 C19 H19B 109.5 . .
C15 C19 H19C 109.5 . .
H19A C19 H19B 109.5 . .
H19A C19 H19C 109.5 . .
H19B C19 H19C 109.5 . .
O3 C20 C15 119.0(6) . .
O4 C20 O3 124.2(6) . .
O4 C20 C15 116.8(6) . .
N1 C21 H21 117.9 . .
N1 C21 C22 124.1(6) . .
C22 C21 H21 117.9 . .
C21 C22 C00S 124.7(6) . .
C21 C22 C23 117.4(6) . .
C23 C22 C00S 117.8(5) . .
C22 C23 H23 120.8 . .
C24 C23 C22 118.4(6) . .
C24 C23 H23 120.8 . .
C23 C24 H24 120.2 . .
C25 C24 C23 119.6(7) . .
C25 C24 H24 120.2 . .
N1 C25 C24 123.5(7) . .
N1 C25 H25 118.2 . .
C24 C25 H25 118.2 . .
N2 C26 H26A 109.4 . .
N2 C26 H26B 109.4 . .
N2 C26 C27 111.1(6) . .
H26A C26 H26B 108.0 . .
C27 C26 H26A 109.4 . .
C27 C26 H26B 109.4 . .
C26 C27 H27A 108.7 . .
C26 C27 H27B 108.7 . .
H27A C27 H27B 107.6 . .
C28 C27 C26 114.2(6) . .
C28 C27 H27A 108.7 . .
C28 C27 H27B 108.7 . .
N3 C28 C27 114.6(6) . .
N3 C28 H28A 108.6 . .
N3 C28 H28B 108.6 . .
C27 C28 H28A 108.6 . .
C27 C28 H28B 108.6 . .
H28A C28 H28B 107.6 . .
O10 C29 N3 122.5(6) . .
O10 C29 C33 119.3(6) . .
N3 C29 C33 118.2(6) . .
N4 C30 H30 119.3 . .
N4 C30 C31 121.4(7) . .
C31 C30 H30 119.3 . .
C30 C31 H31 120.4 . .
C32 C31 C30 119.2(7) . .
C32 C31 H31 120.4 . .
C31 C32 H32 120.1 . .
C31 C32 C33 119.9(6) . .
C33 C32 H32 120.1 . .
C32 C33 C29 123.6(6) . .
C32 C33 C34 117.6(7) . .
C34 C33 C29 118.6(6) . .
N4 C34 C33 123.9(6) . .
N4 C34 H34 118.1 . .
C33 C34 H34 118.1 . .
H1WA O1W H1WB 109.5 . .

loop_
_geom_bond_atom_site_label_1
_geom_bond_atom_site_label_2
_geom_bond_distance
_geom_bond_site_symmetry_2
Cd1 Cd2 3.1418(5) .
Cd1 O1 2.244(5) .
Cd1 O4 2.362(4) 2_655
Cd1 O5 2.331(5) .
Cd1 O8 2.248(4) 2_756
Cd1 N1 2.358(5) .
Cd1 N4 2.394(5) 2_656
Cd2 O2 2.216(5) .
Cd2 O3 2.211(4) 2_655
Cd2 O6 2.206(5) .
Cd2 O7 2.212(5) 2_756
Cd2 O9 2.411(3) 1_655
O1 C11 1.272(8) .
O2 C11 1.241(8) .
O3 Cd2 2.211(4) 2_645
O3 C20 1.254(8) .
O4 Cd1 2.362(4) 2_645
O4 C20 1.251(8) .
O5 C1 1.252(8) .
O6 C1 1.257(8) .
O7 Cd2 2.212(5) 2_746
O7 C10 1.258(8) .
O8 Cd1 2.248(4) 2_746
O8 C10 1.254(8) .
O9 Cd2 2.411(3) 1_455
O9 C00S 1.242(7) .
O10 C29 1.247(8) .
N1 C21 1.334(8) .
N1 C25 1.329(9) .
N2 H2 0.8800 .
N2 C00S 1.319(8) .
N2 C26 1.453(9) .
N3 H3 0.8800 .
N3 C28 1.451(8) .
N3 C29 1.330(8) .
N4 Cd1 2.394(5) 2_646
N4 C30 1.344(10) .
N4 C34 1.323(9) .
C00S C22 1.498(9) .
C1 C2 1.531(9) .
C2 C3 1.534(10) .
C2 C4 1.529(9) .
C2 C7 1.573(9) .
C3 H3A 0.9800 .
C3 H3B 0.9800 .
C3 H3C 0.9800 .
C4 H4A 0.9900 .
C4 H4B 0.9900 .
C4 C5 1.563(10) .
C5 H5A 0.9900 .
C5 H5B 0.9900 .
C5 C6 1.496(10) .
C6 H6 1.0000 .
C6 C7 1.550(9) .
C6 C10 1.535(9) .
C7 C8 1.534(11) .
C7 C9 1.518(10) .
C8 H8A 0.9800 .
C8 H8B 0.9800 .
C8 H8C 0.9800 .
C9 H9A 0.9800 .
C9 H9B 0.9800 .
C9 H9C 0.9800 .
C11 C12 1.516(9) .
C12 H12 1.0000 .
C12 C13 1.520(10) .
C12 C16 1.573(9) .
C13 H13A 0.9900 .
C13 H13B 0.9900 .
C13 C14 1.516(9) .
C14 H14A 0.9900 .
C14 H14B 0.9900 .
C14 C15 1.534(9) .
C15 C16 1.573(9) .
C15 C19 1.529(10) .
C15 C20 1.549(8) .
C16 C17 1.532(9) .
C16 C18 1.515(9) .
C17 H17A 0.9800 .
C17 H17B 0.9800 .
C17 H17C 0.9800 .
C18 H18A 0.9800 .
C18 H18B 0.9800 .
C18 H18C 0.9800 .
C19 H19A 0.9800 .
C19 H19B 0.9800 .
C19 H19C 0.9800 .
C21 H21 0.9500 .
C21 C22 1.380(7) .
C22 C23 1.394(10) .
C23 H23 0.9500 .
C23 C24 1.370(10) .
C24 H24 0.9500 .
C24 C25 1.361(9) .
C25 H25 0.9500 .
C26 H26A 0.9900 .
C26 H26B 0.9900 .
C26 C27 1.511(10) .
C27 H27A 0.9900 .
C27 H27B 0.9900 .
C27 C28 1.501(10) .
C28 H28A 0.9900 .
C28 H28B 0.9900 .
C29 C33 1.496(9) .
C30 H30 0.9500 .
C30 C31 1.393(11) .
C31 H31 0.9500 .
C31 C32 1.357(11) .
C32 H32 0.9500 .
C32 C33 1.375(10) .
C33 C34 1.379(9) .
C34 H34 0.9500 .
O1W H1WA 0.8700 .
O1W H1WB 0.8699 .

loop_
_geom_hbond_atom_site_label_D
_geom_hbond_atom_site_label_H
_geom_hbond_atom_site_label_A
_geom_hbond_distance_DH
_geom_hbond_distance_HA
_geom_hbond_distance_DA
_geom_hbond_angle_DHA
_geom_hbond_site_symmetry_A
N2 H2 O10 0.88 2.08 2.807(8) 139.4 .
N3 H3 O9 0.88 2.05 2.854(7) 151.1 2_545
O1W H1WA O1 0.87 2.03 2.900(12) 176.2 .
O1W H1WB O10 0.87 1.90 2.742(11) 162.4 .
